data_2007447
loop_
_publ_author_name
'Lee, Gene-Hsiang'

_publ_section_title
;
 Platinum Complexes of 1,4,7-Trithiacyclodecane
;
_journal_issue 7
_journal_name_full 'Acta Crystallographica Section C'
_journal_page_first 906
_journal_page_last 909
_journal_paper_doi 10.1107/S0108270197014509
_journal_volume 54
_journal_year 1998
_chemical_formula_iupac '[Pt Cl2 (C7 H14 S3)]'
_chemical_formula_moiety 'Pt S3 C7 H14 Cl2 '
_chemical_formula_sum 'C7 H14 Cl2 Pt S3'
_chemical_formula_weight 460.36
_chemical_name_common dichloro(1,4,7-trithiacyclodecane)platinum
_chemical_name_systematic ?
_space_group_IT_number 4
_symmetry_cell_setting monoclinic
_symmetry_space_group_name_Hall 'P 2yb'
_symmetry_space_group_name_H-M 'P 1 21 1'
_cell_angle_alpha 90.0
_cell_angle_beta 96.11(2)
_cell_angle_gamma 90.0
_cell_formula_units_Z 4
_cell_length_a 8.3870(10)
_cell_length_b 12.511(2)
_cell_length_c 11.806(3)
_cell_measurement_reflns_used 25
_cell_measurement_temperature 298
_cell_measurement_theta_max 15.08
_cell_measurement_theta_min 9.76
_cell_volume 1231.8(4)
_computing_cell_refinement 'CAD-4 EXPRESS'
_computing_data_collection 'CAD-4 EXPRESS (Enraf-Nonius, 1994)'
_computing_data_reduction 'NRCVAX DATRD2 (Gabe et al., 1989)'
_computing_molecular_graphics 'NRCVAX ORTEP'
_computing_publication_material 'NRCVAX TABLES; computer: DEC-3500'
_computing_structure_refinement 'NRCVAX LSTSQ'
_computing_structure_solution 'NRCVAX SOLVER'
_diffrn_ambient_temperature 298
_diffrn_measurement_device 'Enraf-Nonius CAD-4'
_diffrn_measurement_method \q/2\q
_diffrn_radiation_monochromator graphite
_diffrn_radiation_source 'xray tube'
_diffrn_radiation_type MoK\a
_diffrn_radiation_wavelength 0.71073
_diffrn_reflns_av_R_equivalents 0.000
_diffrn_reflns_limit_h_max 11
_diffrn_reflns_limit_h_min -11
_diffrn_reflns_limit_k_max 17
_diffrn_reflns_limit_k_min 0
_diffrn_reflns_limit_l_max 16
_diffrn_reflns_limit_l_min 0
_diffrn_reflns_number 3727
_diffrn_reflns_theta_max 30.00
_diffrn_reflns_theta_min 0.00
_diffrn_standards_decay_% 0.0
_diffrn_standards_interval_time 60
_diffrn_standards_number 3
_exptl_absorpt_coefficient_mu 12.40
_exptl_absorpt_correction_T_max 0.538
_exptl_absorpt_correction_T_min 0.155
_exptl_absorpt_correction_type 'empirical via \y scan'
_exptl_absorpt_process_details '(North et al., 1968)'
_exptl_crystal_colour yellow
_exptl_crystal_density_diffrn 2.482
_exptl_crystal_density_method 'not measured'
_exptl_crystal_description plate
_exptl_crystal_F_000 864
_exptl_crystal_size_max 0.50
_exptl_crystal_size_mid 0.15
_exptl_crystal_size_min 0.05
_refine_diff_density_max 1.32
_refine_diff_density_min -1.51
_refine_ls_abs_structure_details 'Rogers (1981)'
_refine_ls_abs_structure_Rogers 1.000
_refine_ls_extinction_coef 256.E1(16)
_refine_ls_extinction_method 'Larson (1970)'
_refine_ls_goodness_of_fit_obs 1.76
_refine_ls_hydrogen_treatment noref
_refine_ls_matrix_type atomblock
_refine_ls_number_parameters 253
_refine_ls_number_reflns 2741
_refine_ls_R_factor_all 0.069
_refine_ls_R_factor_obs .041
_refine_ls_shift/esd_max 0.001
_refine_ls_structure_factor_coef F
_refine_ls_weighting_details 'w = 1/[\s^2^(F)+0.0001F^2^]'
_refine_ls_weighting_scheme calc
_refine_ls_wR_factor_all 0.042
_refine_ls_wR_factor_obs .041
_reflns_number_observed 2741
_reflns_number_total 3727
_reflns_observed_criterion I~net~>2\s(I~net~)
_cod_data_source_file ka1253.cif
_cod_data_source_block 1
_cod_depositor_comments
;
The following automatic conversions were performed:
'_symmetry_cell_setting' value 'Monoclinic' changed to 'monoclinic'
according to '/home/saulius/struct/CIF-dictionaries/cif_core.dic'
dictionary named 'cif_core.dic' version 2.4.1 from 2010-06-29.

Automatic conversion script
Id: cif_fix_enum 1527 2010-12-29 10:47:43Z saulius 

The following automatic conversions were performed:

'_refine_ls_weighting_scheme' value 'w = 1/[\s^2^(F)+0.0001F^2^]' was
changed to 'calc'. New tag '_refine_ls_weighting_details' was
created. The value of the new tag was set to 'w =
1/[\s^2^(F)+0.0001F^2^]'.

Automatic conversion script
Id: cif_fix_values 3143 2015-03-26 13:38:13Z robertas 
;
_cod_original_sg_symbol_H-M 'P 21'
_cod_original_formula_sum 'Pt S3 C7 H14 Cl2 '
_cod_database_code 2007447

loop_
_symmetry_equiv_pos_as_xyz
x,y,z
-x,1/2+y,-z

loop_
_atom_site_aniso_label
_atom_site_aniso_U_11
_atom_site_aniso_U_22
_atom_site_aniso_U_33
_atom_site_aniso_U_12
_atom_site_aniso_U_13
_atom_site_aniso_U_23
_atom_site_aniso_type_symbol
Pt1a .0440(3) .0461(3) .0342(3) .0069(3) .0046(2) .0046(3) Pt
Cl1a .084(3) .074(3) .042(2) -.004(3) -.001(2) -.012(3) Cl
Cl2a .060(2) .073(3) .084(3) -.007(2) .034(2) -.022(3) Cl
S1a .042(2) .100(4) .053(3) -.004(2) -.0043(18) -.009(3) S
C2a .061(11) .076(15) .079(15) -.029(10) -.004(10) -.003(12) C
C3a .081(12) .053(11) .046(10) -.027(10) .012(9) .003(9) C
S4a .052(2) .043(3) .060(3) .0052(19) -.0016(19) .003(2) S
C5a .059(9) .066(12) .055(10) -.006(10) .000(7) -.012(11) C
C6a .048(8) .079(13) .065(11) -.003(11) -.010(7) -.019(13) C
S7a .059(2) .044(3) .052(3) .0100(19) .0118(19) .000(2) S
C8a .071(12) .086(17) .089(16) .022(11) .022(11) .000(14) C
C9a .074(12) .075(15) .086(16) .040(11) .010(10) .004(13) C
C10a .057(11) .14(3) .17(3) .024(14) .019(14) -.07(2) C
Pt1b .0428(3) .0434(3) .0375(3) .0109(3) -.0030(2) -.0055(3) Pt
Cl1b .056(2) .062(3) .065(3) .001(2) -.006(2) -.010(2) Cl
Cl2b .057(2) .054(3) .057(3) .020(2) .0072(19) .010(2) Cl
S1b .044(3) .041(4) .038(3) .009(3) -.001(3) .001(3) S
S1b' .033(4) .038(5) .056(6) .002(4) -.001(4) .001(5) S
C2b .057(10) .067(14) .110(18) .002(9) .040(11) .043(13) C
C3b .048(9) .045(11) .113(18) -.016(8) .011(10) -.015(11) C
S4b .0356(18) .069(3) .053(3) .0018(19) .0025(16) -.010(2) S
C5b .044(9) .121(19) .051(11) .003(11) -.011(7) -.014(13) C
C6b .064(10) .092(16) .038(9) -.006(10) -.008(8) .009(10) C
S7b .077(3) .059(3) .062(3) -.002(3) .007(2) .018(3) S
C8b .058(11) .060(14) .16(2) -.004(10) .053(13) -.003(16) C
C9b .038(8) .064(13) .115(18) -.003(8) .011(9) .015(13) C
C10b .054(16) .07(2) .06(2) .013(15) .023(14) .010(18) C
C10b' .09(3) .03(2) .06(3) .01(2) -.01(2) -.01(2) C

loop_
_atom_site_label
_atom_site_fract_x
_atom_site_fract_y
_atom_site_fract_z
_atom_site_U_iso_or_equiv
_atom_site_thermal_displace_type
_atom_site_calc_flag
_atom_site_refinement_flags
_atom_site_type_symbol
Pt1a .93827(6) 0 .40245(5) .0414(3) Uani ? . Pt
Cl1a .9042(6) -.1342(4) .2653(4) .067(3) Uani ? . Cl
Cl2a 1.1964(5) .0321(4) .3554(5) .070(3) Uani ? . Cl
S1a .6868(5) -.0395(5) .4356(4) .066(3) Uani ? . S
C2a .702(2) -.1574(18) .5316(18) .073(13) Uani ? . C
C3a .815(2) -.1559(15) .6378(14) .060(10) Uani ? . C
S4a 1.0232(5) -.1299(4) .6296(4) .052(2) Uani ? . S
C5a 1.0554(18) -.0031(19) .7074(14) .060(10) Uani ? . C
C6a 1.1215(17) .080(2) .6418(15) .065(11) Uani ? . C
S7a .9921(5) .1373(4) .5240(4) .051(2) Uani ? . S
C8a .821(2) .183(2) .5872(19) .081(14) Uani ? . C
C9a .666(2) .1680(18) .5208(18) .078(14) Uani ? . C
C10a .597(2) .058(3) .529(2) .12(2) Uani ? . C
Pt1b .66251(6) .07837(7) .88932(5) .0418(3) Uani ? . Pt
Cl1b .4735(5) -.0439(4) .8059(4) .062(3) Uani ? . Cl
Cl2b .8425(5) -.0609(4) .9378(4) .056(2) Uani ? . Cl
S1b .5149(7) .2224(6) .8237(6) .041(3) Uani ? . S
S1b' .4448(10) .1860(8) .8588(9) .043(5) Uani ? . S
C2b .662(2) .3364(17) .8333(19) .076(13) Uani ? . C
C3b .7846(19) .3274(15) .9388(19) .069(13) Uani ? . C
S4b .8572(4) .1909(4) .9582(4) .053(2) Uani ? . S
C5b .8761(18) .174(2) 1.1140(15) .073(13) Uani ? . C
C6b .725(2) .1889(18) 1.1723(14) .065(12) Uani ? . C
S7b .5708(5) .0913(5) 1.1383(4) .066(3) Uani ? . S
C8b .386(2) .1648(18) 1.112(2) .091(17) Uani ? . C
C9b .3167(18) .1721(17) .9857(19) .072(13) Uani ? . C
C10b .405(3) .272(3) .944(3) .062(18) Uani ? . C
C10b' .505(6) .327(3) .886(4) .06(3) Uani ? . C
H2aa .739 -.213 .485 .0812 Uiso ? . H
H2ab .596 -.177 .543 .0812 Uiso ? . H
H3aa .771 -.106 .686 .0700 Uiso ? . H
H3ab .802 -.222 .675 .0700 Uiso ? . H
H5aa 1.129 -.021 .771 .0698 Uiso ? . H
H5ab .955 .017 .732 .0698 Uiso ? . H
H6aa 1.150 .137 .693 .0739 Uiso ? . H
H6ab 1.219 .058 .615 .0739 Uiso ? . H
H8aa .834 .257 .606 .0914 Uiso ? . H
H8ab .820 .152 .661 .0914 Uiso ? . H
H9aa .682 .172 .442 .0883 Uiso ? . H
H9ab .583 .217 .533 .0883 Uiso ? . H
H10aa .622 .034 .606 .1339 Uiso ? . H
H10ab .483 .056 .514 .1339 Uiso ? . H
H2ba .601 .400 .839 .0806 Uiso ? . H
H2bb .712 .337 .766 .0806 Uiso ? . H
H3ba .873 .372 .927 .0790 Uiso ? . H
H3bb .738 .351 1.004 .0790 Uiso ? . H
H5ba .954 .224 1.145 .0817 Uiso ? . H
H5bb .912 .104 1.131 .0817 Uiso ? . H
H6ba .752 .193 1.252 .0738 Uiso ? . H
H6bb .682 .257 1.150 .0738 Uiso ? . H
H8ba .404 .236 1.138 .1040 Uiso ? . H
H8bb .307 .134 1.154 .1040 Uiso ? . H
H9ba .341 .109 .945 .0809 Uiso ? . H
H9bb .203 .181 .980 .0809 Uiso ? . H
H10ba .321 .324 .905 .0541 Uiso ? . H
H10bb .469 .308 .995 .0541 Uiso ? . H
H2ba' .671 .280 .780 .0806 Uiso ? . H
H2bb' .665 .403 .796 .0806 Uiso ? . H
H9ba' .255 .108 .971 .0809 Uiso ? . H
H9bb' .246 .232 .980 .0809 Uiso ? . H
H10ba' .519 .340 .965 .0707 Uiso ? . H
H10bb' .424 .373 .850 .0707 Uiso ? . H

loop_
_atom_type_symbol
_atom_type_scat_dispersion_real
_atom_type_scat_dispersion_imag
_atom_type_scat_source
Pt -2.352 8.388 'International Tables Vol. IV Table 2.2B'
S 0.110 0.124 'International Tables Vol. IV Table 2.2B'
C 0.002 0.002 'International Tables Vol. IV Table 2.2B'
H 0.000 0.000 'International Tables Vol. IV Table 2.2B'
Cl 0.132 0.159 'International Tables Vol. IV Table 2.2B'

loop_
_geom_angle_atom_site_label_1
_geom_angle_atom_site_label_2
_geom_angle_atom_site_label_3
_geom_angle
_geom_angle_publ_flag
Cl1a Pt1a Cl2a 90.4(2) yes
Cl1a Pt1a S1a 85.1(2) yes
Cl1a Pt1a S4a 102.7(2) yes
Cl1a Pt1a S7a 173.7(2) yes
Cl2a Pt1a S1a 175.4(2) yes
Cl2a Pt1a S4a 99.2(2) yes
Cl2a Pt1a S7a 83.8(2) yes
S1a Pt1a S4a 82.5(2) yes
S1a Pt1a S7a 100.7(2) yes
S4a Pt1a S7a 80.80(10) yes
Pt1a S1a C2a 106.0(6) ?
Pt1a S1a C10a 114.1(8) ?
C2a S1a C10a 100.0(10) ?
S1a C2a C3a 120.0(10) ?
C2a C3a S4a 119.0(10) ?
Pt1a S4a C3a 90.3(6) ?
Pt1a S4a C5a 89.3(6) ?
C3a S4a C5a 102.8(8) ?
S4a C5a C6a 113.0(10) ?
C5a C6a S7a 118.0(10) ?
Pt1a S7a C6a 104.4(7) ?
Pt1a S7a C8a 113.4(8) ?
C6a S7a C8a 104.4(9) ?
S7a C8a C9a 117.(2) ?
C8a C9a C10a 114.(2) ?
S1a C10a C9a 112.(2) ?
Cl1b Pt1b Cl2b 90.4(2) yes
Cl1b Pt1b S1b 93.1(2) yes
Cl1b Pt1b S1b' 79.8(3) yes
Cl1b Pt1b S4b 175.1(2) yes
Cl1b Pt1b S7b 101.9(2) yes
Cl2b Pt1b S1b 171.2(2) yes
Cl2b Pt1b S1b' 166.1(3) yes
Cl2b Pt1b S4b 87.3(2) yes
Cl2b Pt1b S7b 91.50(10) yes
S1b Pt1b S1b' 22.4(3) ?
S1b Pt1b S4b 88.6(2) yes
S1b Pt1b S7b 95.7(2) yes
S1b' Pt1b S4b 103.2(3) yes
S1b' Pt1b S7b 81.0(3) yes
S4b Pt1b S7b 82.50(10) yes
Pt1b S1b S1b' 78.2(7) ?
Pt1b S1b C2b 104.5(6) ?
Pt1b S1b C10b 107.0(10) ?
Pt1b S1b C10b' 125.(2) ?
S1b' S1b C2b 146.0(10) ?
S1b' S1b C10b 54.0(10) ?
S1b' S1b C10b' 98.(2) ?
C2b S1b C10b 94.0(10) ?
C2b S1b C10b' 52.(2) ?
C10b S1b C10b' 44.(2) ?
Pt1b S1b' S1b 79.4(7) ?
Pt1b S1b' C9b 109.1(7) ?
Pt1b S1b' C10b 123.0(10) ?
Pt1b S1b' C10b' 110.0(10) ?
S1b S1b' C9b 149.0(10) ?
S1b S1b' C10b 99.0(10) ?
S1b S1b' C10b' 54.(2) ?
C9b S1b' C10b 52.0(10) ?
C9b S1b' C10b' 96.(2) ?
C10b S1b' C10b' 45.(2) ?
S1b C2b C3b 112.0(10) ?
S1b C2b C10b' 51.(2) ?
C3b C2b C10b' 101.(2) ?
C2b C3b S4b 111.0(10) ?
Pt1b S4b C3b 108.8(5) ?
Pt1b S4b C5b 105.9(7) ?
C3b S4b C5b 103.0(10) ?
S4b C5b C6b 117.0(10) ?
C5b C6b S7b 116.0(10) ?
Pt1b S7b C6b 90.1(6) ?
Pt1b S7b C8b 99.2(8) ?
C6b S7b C8b 106.0(10) ?
S7b C8b C9b 115.0(10) ?
S1b' C9b C8b 125.0(10) ?
S1b' C9b C10b 51.0(10) ?
C8b C9b C10b 102.(2) ?
S1b C10b S1b' 27.6(6) ?
S1b C10b C9b 105.(2) ?
S1b C10b C10b' 53.(2) ?
S1b' C10b C9b 78.(2) ?
S1b' C10b C10b' 81.(2) ?
C9b C10b C10b' 157.(3) ?
S1b C10b' S1b' 28.1(9) ?
S1b C10b' C2b 77.(2) ?
S1b C10b' C10b 82(3) ?
S1b' C10b' C2b 103(3) ?
S1b' C10b' C10b 55.(2) ?
C2b C10b' C10b 150.(4) ?

loop_
_geom_bond_atom_site_label_1
_geom_bond_atom_site_label_2
_geom_bond_site_symmetry_1
_geom_bond_site_symmetry_2
_geom_bond_distance
_geom_bond_publ_flag
Pt1a Cl1a ? ? 2.329(5) yes
Pt1a Cl2a ? ? 2.327(4) yes
Pt1a S1a ? ? 2.241(4) yes
Pt1a S4a ? ? 3.152(5) yes
Pt1a S7a ? ? 2.253(5) yes
S1a C2a ? ? 1.86(2) ?
S1a C10a ? ? 1.86(2) ?
C2a C3a ? ? 1.49(3) ?
C3a S4a ? ? 1.792(17) ?
S4a C5a ? ? 1.84(2) ?
C5a C6a ? ? 1.44(3) ?
C6a S7a ? ? 1.817(19) ?
S7a C8a ? ? 1.781(19) ?
C8a C9a ? ? 1.46(3) ?
C9a C10a ? ? 1.50(4) ?
Pt1b Cl1b ? ? 2.343(4) yes
Pt1b Cl2b ? ? 2.337(4) yes
Pt1b S1b ? ? 2.275(6) yes
Pt1b S1b' ? ? 2.266(9) yes
Pt1b S4b ? ? 2.242(4) yes
Pt1b S7b ? ? 3.121(5) yes
S1b S1b' ? ? .881(12) ?
S1b C2b ? ? 1.88(2) ?
S1b C10b ? ? 1.88(3) ?
S1b C10b' ? ? 1.51(4) ?
S1b' C9b ? ? 1.94(2) ?
S1b' C10b ? ? 1.53(3) ?
S1b' C10b' ? ? 1.85(5) ?
C2b C3b ? ? 1.53(3) ?
C2b C10b' ? ? 1.52(5) ?
C3b S4b ? ? 1.82(2) ?
S4b C5b ? ? 1.841(18) ?
C5b C6b ? ? 1.51(3) ?
C6b S7b ? ? 1.80(2) ?
S7b C8b ? ? 1.80(2) ?
C8b C9b ? ? 1.55(3) ?
C9b C10b ? ? 1.56(4) ?
C10b C10b' ? ? 1.32(6) ?
